data_4307363
loop_
_publ_author_name
'Timothy J. Boyle'
'Robin M. Sewell'
'Leigh Anna M. Ottley'
'Harry D. Pratt'
'Christopher J. Quintana'
'Scott D. Bunge'

_publ_contact_author_address '1001 University Blvd, Albuquerque, NM 87106'
_publ_contact_author_email tjboyle@sandia.gov
_publ_contact_author_fax '(505) 272-7336'
_publ_contact_author_name 'Timothy J. Boyle et.al.'
_publ_section_title
;
Controlled Synthesis of a Structurally Characterized Family of Sterically
Constrained Heterocyclic Alkoxy-Modified Titanium Alkoxides
;
_journal_name_full 'Inorganic Chemistry'
_journal_page_first 1825
_journal_page_last 1835
_journal_paper_doi 10.1021/ic0618798
_journal_volume 46
_journal_year 2007
_chemical_formula_moiety 'C36 H66 N2 O10 Si2 Ti'
_chemical_formula_sum 'C36 H66 N2 O10 Si2 Ti'
_chemical_formula_weight 790.96
_chemical_name_common '(24) Ti(OPy)2(TOBS)2'
_chemical_name_systematic
; 
 ? 
;
_space_group_IT_number 2
_symmetry_cell_setting monoclinic
_symmetry_space_group_name_Hall '-P 1'
_symmetry_space_group_name_H-M 'P -1'
_atom_sites_solution_hydrogens geom
_atom_sites_solution_primary direct
_atom_sites_solution_secondary difmap
_audit_creation_method SHELXL-97
_cell_angle_alpha 108.046(9)
_cell_angle_beta 97.543(9)
_cell_angle_gamma 103.088(10)
_cell_formula_units_Z 2
_cell_length_a 9.198(6)
_cell_length_b 14.460(9)
_cell_length_c 18.529(12)
_cell_measurement_temperature 203(2)
_cell_measurement_theta_max 25.29
_cell_measurement_theta_min 1.54
_cell_volume 2228(2)
_computing_cell_refinement 'Bruker SMART'
_computing_data_collection 'Bruker SMART'
_computing_data_reduction 'Bruker SAINT'
_computing_molecular_graphics 'Bruker SHELXTL'
_computing_publication_material 'Bruker SHELXTL'
_computing_structure_refinement 'SHELXL-97 (Sheldrick, 1997)'
_computing_structure_solution 'SHELXS-97 (Sheldrick, 1990)'
_diffrn_ambient_temperature 203(2)
_diffrn_measured_fraction_theta_full 0.973
_diffrn_measured_fraction_theta_max 0.973
_diffrn_measurement_device_type 'CCD area detector'
_diffrn_measurement_method 'phi and omega scans'
_diffrn_radiation_monochromator graphite
_diffrn_radiation_source 'fine-focus sealed tube'
_diffrn_radiation_type MoK\a
_diffrn_radiation_wavelength 0.71073
_diffrn_reflns_av_R_equivalents 0.0241
_diffrn_reflns_av_sigmaI/netI 0.0388
_diffrn_reflns_limit_h_max 11
_diffrn_reflns_limit_h_min -10
_diffrn_reflns_limit_k_max 17
_diffrn_reflns_limit_k_min -17
_diffrn_reflns_limit_l_max 22
_diffrn_reflns_limit_l_min -22
_diffrn_reflns_number 15477
_diffrn_reflns_theta_full 25.29
_diffrn_reflns_theta_max 25.29
_diffrn_reflns_theta_min 1.54
_exptl_absorpt_coefficient_mu 0.296
_exptl_absorpt_correction_T_max 0.971
_exptl_absorpt_correction_T_min 0.887
_exptl_absorpt_correction_type empirical
_exptl_absorpt_process_details SADABS
_exptl_crystal_colour colorless
_exptl_crystal_density_diffrn 1.179
_exptl_crystal_density_meas ?
_exptl_crystal_density_method .
_exptl_crystal_description irregular
_exptl_crystal_F_000 852.0
_exptl_crystal_size_max 0.445
_exptl_crystal_size_mid 0.338
_exptl_crystal_size_min 0.099
_refine_diff_density_max 1.216
_refine_diff_density_min -1.083
_refine_diff_density_rms 0.116
_refine_ls_extinction_method none
_refine_ls_goodness_of_fit_ref 1.160
_refine_ls_hydrogen_treatment constr
_refine_ls_matrix_type full
_refine_ls_number_parameters 478
_refine_ls_number_reflns 7886
_refine_ls_number_restraints 0
_refine_ls_restrained_S_all 1.160
_refine_ls_R_factor_all 0.1023
_refine_ls_R_factor_gt 0.0965
_refine_ls_shift/su_max 0.353
_refine_ls_shift/su_mean 0.004
_refine_ls_structure_factor_coef Fsqd
_refine_ls_weighting_details 'calc w=1/[\s^2^(Fo^2^)+(0.0001P)^2^+26.0146P] where P=(Fo^2^+2Fc^2^)/3'
_refine_ls_weighting_scheme calc
_refine_ls_wR_factor_gt 0.2633
_refine_ls_wR_factor_ref 0.2655
_reflns_number_gt 7035
_reflns_number_total 7886
_reflns_threshold_expression >2sigma(I)
_cod_data_source_file ic0618798si20061106_104430_19.cif
_cod_data_source_block c:\frames\6ma281\worko\6ma281s
_cod_database_code 4307363

loop_
_symmetry_equiv_pos_as_xyz
'x, y, z'
'-x, -y, -z'

loop_
_atom_site_label
_atom_site_type_symbol
_atom_site_fract_x
_atom_site_fract_y
_atom_site_fract_z
_atom_site_U_iso_or_equiv
_atom_site_adp_type
_atom_site_occupancy
_atom_site_symmetry_multiplicity
_atom_site_calc_flag
_atom_site_refinement_flags
_atom_site_disorder_assembly
_atom_site_disorder_group
Ti1 Ti 0.53591(13) 0.27970(9) 0.30310(7) 0.0227(3) Uani 1 1 d . . .
Si1 Si 0.5597(2) 0.39822(14) 0.17213(11) 0.0259(4) Uani 1 1 d . . .
Si2 Si 0.2835(2) 0.06502(14) 0.28546(10) 0.0236(4) Uani 1 1 d . . .
O1 O 0.4442(5) 0.3740(4) 0.3635(3) 0.0299(11) Uani 1 1 d . . .
O2 O 0.6867(5) 0.2108(3) 0.2846(3) 0.0305(11) Uani 1 1 d . . .
O3 O 0.5231(5) 0.3270(4) 0.2224(3) 0.0297(11) Uani 1 1 d . . .
O5 O 0.6552(6) 0.3558(4) 0.1072(3) 0.0330(11) Uani 1 1 d . . .
O6 O 0.4028(6) 0.4060(4) 0.1256(3) 0.0352(12) Uani 1 1 d . . .
O7 O 0.3768(5) 0.1625(4) 0.2699(3) 0.0294(11) Uani 1 1 d . . .
O8 O 0.1641(5) -0.0181(3) 0.2074(3) 0.0291(10) Uani 1 1 d . . .
O10 O 0.1999(5) 0.1106(3) 0.3549(3) 0.0287(10) Uani 1 1 d . . .
O9 O 0.3904(6) 0.0045(4) 0.3174(3) 0.0329(11) Uani 1 1 d . . .
N1 N 0.5718(6) 0.2675(4) 0.4234(3) 0.0255(12) Uani 1 1 d . . .
N2 N 0.7645(6) 0.4003(4) 0.3593(3) 0.0267(12) Uani 1 1 d . . .
C1 C 0.3983(8) 0.3670(6) 0.4310(4) 0.0323(16) Uani 1 1 d . . .
H1A H 0.2916 0.3256 0.4176 0.039 Uiso 1 1 calc R . .
H1B H 0.4046 0.4348 0.4663 0.039 Uiso 1 1 calc R . .
C2 C 0.4971(8) 0.3204(5) 0.4710(4) 0.0272(14) Uani 1 1 d . . .
C3 C 0.5141(9) 0.3282(6) 0.5486(4) 0.0346(16) Uani 1 1 d . . .
H3 H 0.4659 0.3687 0.5818 0.041 Uiso 1 1 calc R . .
C4 C 0.6018(9) 0.2764(6) 0.5763(4) 0.0390(18) Uani 1 1 d . . .
H4 H 0.6121 0.2793 0.6281 0.047 Uiso 1 1 calc R . .
C5 C 0.6756(9) 0.2192(6) 0.5264(4) 0.0371(17) Uani 1 1 d . . .
H5 H 0.7360 0.1828 0.5439 0.045 Uiso 1 1 calc R . .
C6 C 0.6583(8) 0.2172(5) 0.4512(4) 0.0326(16) Uani 1 1 d . . .
H6 H 0.7089 0.1792 0.4177 0.039 Uiso 1 1 calc R . .
C7 C 0.8377(8) 0.2575(5) 0.2884(5) 0.0338(16) Uani 1 1 d . . .
H7A H 0.8524 0.2527 0.2361 0.041 Uiso 1 1 calc R . .
H7B H 0.9037 0.2227 0.3089 0.041 Uiso 1 1 calc R . .
C8 C 0.8821(8) 0.3665(5) 0.3397(4) 0.0289(15) Uani 1 1 d . . .
C9 C 1.0331(9) 0.4289(7) 0.3661(5) 0.047(2) Uani 1 1 d . . .
H9 H 1.1147 0.4038 0.3515 0.056 Uiso 1 1 calc R . .
C10 C 1.0594(10) 0.5282(7) 0.4139(5) 0.053(2) Uani 1 1 d . . .
H10 H 1.1595 0.5716 0.4334 0.063 Uiso 1 1 calc R . .
C11 C 0.9348(11) 0.5631(6) 0.4329(5) 0.050(2) Uani 1 1 d . . .
H11 H 0.9500 0.6306 0.4650 0.060 Uiso 1 1 calc R . .
C12 C 0.7911(9) 0.4982(6) 0.4044(4) 0.0370(17) Uani 1 1 d . . .
H12 H 0.7076 0.5225 0.4165 0.044 Uiso 1 1 calc R . .
C13 C 0.7564(9) 0.5943(6) 0.2184(5) 0.044(2) Uani 1 1 d . . .
C14 C 0.7618(13) 0.6851(7) 0.2881(7) 0.071(3) Uani 1 1 d . . .
H14A H 0.6592 0.6914 0.2890 0.106 Uiso 1 1 calc R . .
H14B H 0.8259 0.7461 0.2845 0.106 Uiso 1 1 calc R . .
H14C H 0.8038 0.6760 0.3354 0.106 Uiso 1 1 calc R . .
C15 C 0.9150(11) 0.5823(8) 0.2173(8) 0.074(3) Uani 1 1 d . . .
H15A H 0.9524 0.5677 0.2629 0.111 Uiso 1 1 calc R . .
H15B H 0.9829 0.6446 0.2177 0.111 Uiso 1 1 calc R . .
H15C H 0.9117 0.5269 0.1708 0.111 Uiso 1 1 calc R . .
C16 C 0.6816(13) 0.6036(9) 0.1438(7) 0.077(3) Uani 1 1 d . . .
H16A H 0.6689 0.5417 0.1005 0.116 Uiso 1 1 calc R . .
H16B H 0.7458 0.6605 0.1350 0.116 Uiso 1 1 calc R . .
H16C H 0.5824 0.6144 0.1483 0.116 Uiso 1 1 calc R . .
C17 C 0.6157(9) 0.2665(7) 0.0401(5) 0.045(2) Uani 1 1 d . . .
C18 C 0.7389(18) 0.2701(13) -0.0008(10) 0.161(10) Uani 1 1 d . . .
H18A H 0.8278 0.2644 0.0302 0.242 Uiso 1 1 calc R . .
H18B H 0.7644 0.3339 -0.0097 0.242 Uiso 1 1 calc R . .
H18C H 0.7073 0.2144 -0.0503 0.242 Uiso 1 1 calc R . .
C21 C 0.2665(9) 0.4237(6) 0.1501(5) 0.0389(18) Uani 1 1 d . . .
C22 C 0.1884(11) 0.4574(9) 0.0892(6) 0.065(3) Uani 1 1 d . . .
H22A H 0.2519 0.5221 0.0913 0.097 Uiso 1 1 calc R . .
H22B H 0.0900 0.4645 0.0995 0.097 Uiso 1 1 calc R . .
H22C H 0.1735 0.4072 0.0380 0.097 Uiso 1 1 calc R . .
C23 C 0.1668(10) 0.3246(7) 0.1502(6) 0.057(2) Uani 1 1 d . . .
H23A H 0.1431 0.2737 0.0986 0.086 Uiso 1 1 calc R . .
H23B H 0.0727 0.3347 0.1650 0.086 Uiso 1 1 calc R . .
H23C H 0.2209 0.3021 0.1870 0.086 Uiso 1 1 calc R . .
C24 C 0.3058(10) 0.5037(7) 0.2305(5) 0.052(2) Uani 1 1 d . . .
H24A H 0.3571 0.4803 0.2676 0.078 Uiso 1 1 calc R . .
H24B H 0.2127 0.5163 0.2452 0.078 Uiso 1 1 calc R . .
H24C H 0.3727 0.5660 0.2303 0.078 Uiso 1 1 calc R . .
C25 C 0.0707(8) -0.0081(6) 0.1434(4) 0.0327(16) Uani 1 1 d . . .
C27 C 0.1739(10) 0.0271(8) 0.0923(5) 0.049(2) Uani 1 1 d . . .
H27A H 0.2448 0.0931 0.1225 0.074 Uiso 1 1 calc R . .
H27B H 0.1112 0.0317 0.0479 0.074 Uiso 1 1 calc R . .
H27C H 0.2307 -0.0213 0.0744 0.074 Uiso 1 1 calc R . .
C26 C -0.0146(10) 0.0693(7) 0.1731(5) 0.046(2) Uani 1 1 d . . .
H26A H -0.0746 0.0496 0.2080 0.070 Uiso 1 1 calc R . .
H26B H -0.0818 0.0725 0.1295 0.070 Uiso 1 1 calc R . .
H26C H 0.0582 0.1354 0.2008 0.070 Uiso 1 1 calc R . .
C28 C -0.0408(10) -0.1140(7) 0.0994(5) 0.053(2) Uani 1 1 d . . .
H28A H 0.0164 -0.1630 0.0848 0.079 Uiso 1 1 calc R . .
H28B H -0.1028 -0.1136 0.0529 0.079 Uiso 1 1 calc R . .
H28C H -0.1067 -0.1323 0.1326 0.079 Uiso 1 1 calc R . .
C33 C 0.1218(8) 0.0630(6) 0.4029(4) 0.0326(16) Uani 1 1 d . . .
C34 C 0.0194(10) -0.0430(6) 0.3544(5) 0.049(2) Uani 1 1 d . . .
H34A H -0.0593 -0.0387 0.3163 0.074 Uiso 1 1 calc R . .
H34B H -0.0280 -0.0743 0.3881 0.074 Uiso 1 1 calc R . .
H34C H 0.0802 -0.0836 0.3280 0.074 Uiso 1 1 calc R . .
C36 C 0.0272(13) 0.1314(8) 0.4373(7) 0.068(3) Uani 1 1 d . . .
H36A H 0.0917 0.2008 0.4611 0.102 Uiso 1 1 calc R . .
H36B H -0.0163 0.1099 0.4765 0.102 Uiso 1 1 calc R . .
H36C H -0.0544 0.1272 0.3966 0.102 Uiso 1 1 calc R . .
C35 C 0.2391(10) 0.0585(7) 0.4663(5) 0.052(2) Uani 1 1 d . . .
H35A H 0.3011 0.0165 0.4430 0.078 Uiso 1 1 calc R . .
H35B H 0.1872 0.0298 0.5000 0.078 Uiso 1 1 calc R . .
H35C H 0.3040 0.1265 0.4965 0.078 Uiso 1 1 calc R . .
C29 C 0.4569(8) -0.0718(6) 0.2776(5) 0.0356(17) Uani 1 1 d . . .
C31 C 0.3375(10) -0.1737(6) 0.2446(5) 0.048(2) Uani 1 1 d . . .
H31A H 0.2899 -0.1868 0.2856 0.072 Uiso 1 1 calc R . .
H31B H 0.3856 -0.2263 0.2235 0.072 Uiso 1 1 calc R . .
H31C H 0.2603 -0.1733 0.2037 0.072 Uiso 1 1 calc R . .
C32 C 0.5801(10) -0.0726(7) 0.3415(6) 0.057(2) Uani 1 1 d . . .
H32A H 0.6606 -0.0090 0.3599 0.085 Uiso 1 1 calc R . .
H32B H 0.6227 -0.1283 0.3207 0.085 Uiso 1 1 calc R . .
H32C H 0.5350 -0.0810 0.3844 0.085 Uiso 1 1 calc R . .
C30 C 0.5256(10) -0.0449(6) 0.2144(5) 0.049(2) Uani 1 1 d . . .
H30A H 0.4447 -0.0478 0.1737 0.074 Uiso 1 1 calc R . .
H30B H 0.5810 -0.0927 0.1926 0.074 Uiso 1 1 calc R . .
H30C H 0.5952 0.0231 0.2362 0.074 Uiso 1 1 calc R . .
O4 O 0.6667(6) 0.5082(4) 0.2322(3) 0.0330(11) Uani 1 1 d . . .
C19 C 0.489(3) 0.266(3) -0.0109(13) 0.40(3) Uani 1 1 d . . .
H19A H 0.4698 0.2096 -0.0596 0.599 Uiso 1 1 calc R . .
H19B H 0.5085 0.3289 -0.0206 0.599 Uiso 1 1 calc R . .
H19C H 0.4000 0.2575 0.0120 0.599 Uiso 1 1 calc R . .
C20 C 0.586(5) 0.1820(10) 0.0615(14) 0.37(3) Uani 1 1 d . . .
H20A H 0.5374 0.1947 0.1055 0.555 Uiso 1 1 calc R . .
H20B H 0.6816 0.1674 0.0759 0.555 Uiso 1 1 calc R . .
H20C H 0.5192 0.1244 0.0182 0.555 Uiso 1 1 calc R . .

loop_
_atom_site_aniso_label
_atom_site_aniso_U_11
_atom_site_aniso_U_22
_atom_site_aniso_U_33
_atom_site_aniso_U_23
_atom_site_aniso_U_13
_atom_site_aniso_U_12
Ti1 0.0229(6) 0.0227(6) 0.0228(6) 0.0080(5) 0.0069(5) 0.0057(5)
Si1 0.0280(10) 0.0265(10) 0.0271(9) 0.0122(8) 0.0107(8) 0.0086(8)
Si2 0.0226(9) 0.0248(9) 0.0222(9) 0.0094(7) 0.0039(7) 0.0036(7)
O1 0.033(3) 0.037(3) 0.028(2) 0.014(2) 0.012(2) 0.018(2)
O2 0.031(3) 0.025(2) 0.034(3) 0.005(2) 0.012(2) 0.009(2)
O3 0.034(3) 0.030(3) 0.027(2) 0.014(2) 0.008(2) 0.006(2)
O5 0.033(3) 0.035(3) 0.033(3) 0.012(2) 0.013(2) 0.012(2)
O6 0.035(3) 0.044(3) 0.035(3) 0.020(2) 0.011(2) 0.017(2)
O7 0.027(2) 0.034(3) 0.027(2) 0.014(2) 0.008(2) 0.002(2)
O8 0.029(3) 0.027(2) 0.027(2) 0.008(2) 0.000(2) 0.004(2)
O10 0.032(3) 0.026(2) 0.029(2) 0.012(2) 0.012(2) 0.005(2)
O9 0.032(3) 0.035(3) 0.030(3) 0.011(2) 0.003(2) 0.010(2)
N1 0.027(3) 0.025(3) 0.026(3) 0.010(2) 0.009(2) 0.007(2)
N2 0.028(3) 0.024(3) 0.026(3) 0.007(2) 0.005(2) 0.005(2)
C1 0.031(4) 0.033(4) 0.033(4) 0.008(3) 0.013(3) 0.013(3)
C2 0.025(3) 0.026(3) 0.027(3) 0.005(3) 0.009(3) 0.003(3)
C3 0.036(4) 0.037(4) 0.031(4) 0.010(3) 0.012(3) 0.010(3)
C4 0.042(4) 0.043(4) 0.028(4) 0.015(3) 0.005(3) 0.003(4)
C5 0.040(4) 0.033(4) 0.038(4) 0.015(3) 0.001(3) 0.008(3)
C6 0.032(4) 0.031(4) 0.035(4) 0.014(3) 0.005(3) 0.008(3)
C7 0.030(4) 0.031(4) 0.044(4) 0.011(3) 0.015(3) 0.015(3)
C8 0.027(4) 0.032(4) 0.031(4) 0.017(3) 0.006(3) 0.008(3)
C9 0.026(4) 0.059(6) 0.056(5) 0.027(4) 0.005(4) 0.006(4)
C10 0.038(5) 0.046(5) 0.061(6) 0.020(4) -0.006(4) -0.009(4)
C11 0.056(6) 0.030(4) 0.046(5) 0.007(4) -0.002(4) -0.005(4)
C12 0.043(4) 0.033(4) 0.032(4) 0.009(3) 0.009(3) 0.008(3)
C13 0.039(4) 0.033(4) 0.062(5) 0.022(4) 0.014(4) 0.004(3)
C14 0.081(8) 0.028(5) 0.101(9) 0.015(5) 0.039(7) 0.013(5)
C15 0.045(6) 0.064(7) 0.117(10) 0.032(7) 0.042(6) 0.011(5)
C16 0.078(8) 0.067(7) 0.096(9) 0.060(7) 0.010(6) -0.003(6)
C17 0.039(4) 0.053(5) 0.030(4) -0.002(4) 0.011(3) 0.009(4)
C18 0.114(12) 0.124(13) 0.154(15) -0.067(11) 0.096(12) -0.018(10)
C21 0.032(4) 0.050(5) 0.043(4) 0.020(4) 0.015(3) 0.017(4)
C22 0.047(5) 0.106(9) 0.076(7) 0.057(7) 0.026(5) 0.046(6)
C23 0.033(5) 0.063(6) 0.068(6) 0.021(5) 0.011(4) 0.002(4)
C24 0.038(5) 0.059(6) 0.059(6) 0.013(5) 0.021(4) 0.020(4)
C25 0.030(4) 0.034(4) 0.031(4) 0.010(3) 0.000(3) 0.009(3)
C27 0.052(5) 0.072(6) 0.026(4) 0.019(4) 0.005(4) 0.021(5)
C26 0.040(5) 0.048(5) 0.053(5) 0.017(4) 0.004(4) 0.020(4)
C28 0.042(5) 0.048(5) 0.051(5) 0.014(4) -0.015(4) 0.001(4)
C33 0.033(4) 0.035(4) 0.029(4) 0.012(3) 0.013(3) 0.003(3)
C34 0.050(5) 0.044(5) 0.046(5) 0.017(4) 0.019(4) -0.007(4)
C36 0.083(7) 0.067(7) 0.084(7) 0.042(6) 0.063(6) 0.031(6)
C35 0.045(5) 0.069(6) 0.038(5) 0.028(4) 0.008(4) -0.005(4)
C29 0.029(4) 0.031(4) 0.044(4) 0.012(3) 0.004(3) 0.009(3)
C31 0.042(5) 0.033(4) 0.062(6) 0.018(4) -0.003(4) 0.004(4)
C32 0.045(5) 0.047(5) 0.069(6) 0.015(5) -0.011(5) 0.018(4)
C30 0.048(5) 0.036(4) 0.059(5) 0.004(4) 0.025(4) 0.015(4)
O4 0.037(3) 0.026(3) 0.037(3) 0.012(2) 0.013(2) 0.007(2)
C19 0.20(2) 0.59(6) 0.16(2) -0.26(3) -0.128(18) 0.29(3)
C20 0.88(8) 0.025(7) 0.19(2) 0.001(10) 0.34(4) 0.02(2)

loop_
_atom_type_symbol
_atom_type_description
_atom_type_scat_dispersion_real
_atom_type_scat_dispersion_imag
_atom_type_scat_source
C C 0.0033 0.0016 'International Tables Vol C Tables 4.2.6.8 and 6.1.1.4'
H H 0.0000 0.0000 'International Tables Vol C Tables 4.2.6.8 and 6.1.1.4'
N N 0.0061 0.0033 'International Tables Vol C Tables 4.2.6.8 and 6.1.1.4'
O O 0.0106 0.0060 'International Tables Vol C Tables 4.2.6.8 and 6.1.1.4'
Si Si 0.0817 0.0704 'International Tables Vol C Tables 4.2.6.8 and 6.1.1.4'
Ti Ti 0.2776 0.4457 'International Tables Vol C Tables 4.2.6.8 and 6.1.1.4'

loop_
_geom_angle_atom_site_label_1
_geom_angle_atom_site_label_2
_geom_angle_atom_site_label_3
_geom_angle
_geom_angle_site_symmetry_1
_geom_angle_site_symmetry_3
_geom_angle_publ_flag
O3 Ti1 O7 104.4(2) . . ?
O3 Ti1 O2 101.6(2) . . ?
O7 Ti1 O2 94.1(2) . . ?
O3 Ti1 O1 93.8(2) . . ?
O7 Ti1 O1 100.5(2) . . ?
O2 Ti1 O1 155.4(2) . . ?
O3 Ti1 N1 164.1(2) . . ?
O7 Ti1 N1 88.6(2) . . ?
O2 Ti1 N1 86.3(2) . . ?
O1 Ti1 N1 74.5(2) . . ?
O3 Ti1 N2 88.3(2) . . ?
O7 Ti1 N2 164.6(2) . . ?
O2 Ti1 N2 74.4(2) . . ?
O1 Ti1 N2 87.2(2) . . ?
N1 Ti1 N2 80.5(2) . . ?
O3 Si1 O4 106.9(3) . . ?
O3 Si1 O6 110.9(3) . . ?
O4 Si1 O6 112.1(3) . . ?
O3 Si1 O5 112.4(3) . . ?
O4 Si1 O5 107.5(3) . . ?
O6 Si1 O5 107.0(3) . . ?
O7 Si2 O9 114.2(3) . . ?
O7 Si2 O10 104.7(3) . . ?
O9 Si2 O10 106.5(3) . . ?
O7 Si2 O8 112.3(3) . . ?
O9 Si2 O8 106.1(3) . . ?
O10 Si2 O8 113.1(3) . . ?
C1 O1 Ti1 122.6(4) . . ?
C7 O2 Ti1 124.4(4) . . ?
Si1 O3 Ti1 160.6(3) . . ?
C17 O5 Si1 131.8(5) . . ?
C21 O6 Si1 131.8(5) . . ?
Si2 O7 Ti1 149.3(3) . . ?
C25 O8 Si2 132.4(4) . . ?
C33 O10 Si2 130.6(4) . . ?
C29 O9 Si2 131.6(5) . . ?
C6 N1 C2 118.6(6) . . ?
C6 N1 Ti1 128.3(5) . . ?
C2 N1 Ti1 113.1(4) . . ?
C8 N2 C12 119.0(6) . . ?
C8 N2 Ti1 112.4(4) . . ?
C12 N2 Ti1 128.5(5) . . ?
O1 C1 C2 110.9(5) . . ?
N1 C2 C3 121.4(7) . . ?
N1 C2 C1 112.7(6) . . ?
C3 C2 C1 125.9(6) . . ?
C4 C3 C2 119.4(7) . . ?
C3 C4 C5 119.1(7) . . ?
C6 C5 C4 118.7(7) . . ?
N1 C6 C5 122.7(7) . . ?
O2 C7 C8 110.7(6) . . ?
N2 C8 C9 122.0(7) . . ?
N2 C8 C7 114.0(6) . . ?
C9 C8 C7 124.0(7) . . ?
C10 C9 C8 118.4(8) . . ?
C9 C10 C11 118.9(8) . . ?
C12 C11 C10 119.3(8) . . ?
N2 C12 C11 122.3(8) . . ?
O4 C13 C15 107.7(7) . . ?
O4 C13 C14 104.7(7) . . ?
C15 C13 C14 110.0(8) . . ?
O4 C13 C16 111.1(7) . . ?
C15 C13 C16 112.6(9) . . ?
C14 C13 C16 110.4(9) . . ?
C20 C17 C19 111(2) . . ?
C20 C17 O5 109.8(10) . . ?
C19 C17 O5 109.3(11) . . ?
C20 C17 C18 111.6(18) . . ?
C19 C17 C18 105.9(18) . . ?
O5 C17 C18 108.9(8) . . ?
O6 C21 C24 110.7(6) . . ?
O6 C21 C23 108.4(7) . . ?
C24 C21 C23 110.1(7) . . ?
O6 C21 C22 105.1(6) . . ?
C24 C21 C22 111.8(8) . . ?
C23 C21 C22 110.6(8) . . ?
O8 C25 C26 110.2(6) . . ?
O8 C25 C28 105.4(6) . . ?
C26 C25 C28 111.1(7) . . ?
O8 C25 C27 109.0(6) . . ?
C26 C25 C27 109.3(7) . . ?
C28 C25 C27 111.9(7) . . ?
O10 C33 C36 104.9(6) . . ?
O10 C33 C35 109.3(6) . . ?
C36 C33 C35 110.7(8) . . ?
O10 C33 C34 111.1(6) . . ?
C36 C33 C34 110.5(7) . . ?
C35 C33 C34 110.3(7) . . ?
O9 C29 C31 109.7(6) . . ?
O9 C29 C30 110.8(6) . . ?
C31 C29 C30 111.1(7) . . ?
O9 C29 C32 104.0(6) . . ?
C31 C29 C32 109.6(7) . . ?
C30 C29 C32 111.4(7) . . ?
C13 O4 Si1 131.1(5) . . ?

loop_
_geom_bond_atom_site_label_1
_geom_bond_atom_site_label_2
_geom_bond_distance
_geom_bond_site_symmetry_2
_geom_bond_publ_flag
Ti1 O3 1.827(5) . ?
Ti1 O7 1.841(5) . ?
Ti1 O2 1.890(5) . ?
Ti1 O1 1.910(5) . ?
Ti1 N1 2.277(6) . ?
Ti1 N2 2.277(6) . ?
Si1 O3 1.601(5) . ?
Si1 O4 1.626(5) . ?
Si1 O6 1.627(5) . ?
Si1 O5 1.630(5) . ?
Si2 O7 1.604(5) . ?
Si2 O9 1.625(5) . ?
Si2 O10 1.627(5) . ?
Si2 O8 1.628(5) . ?
O1 C1 1.396(8) . ?
O2 C7 1.382(8) . ?
O5 C17 1.422(9) . ?
O6 C21 1.437(9) . ?
O8 C25 1.437(8) . ?
O10 C33 1.450(8) . ?
O9 C29 1.434(9) . ?
N1 C6 1.347(9) . ?
N1 C2 1.347(8) . ?
N2 C8 1.331(9) . ?
N2 C12 1.348(9) . ?
C1 C2 1.496(10) . ?
C2 C3 1.392(10) . ?
C3 C4 1.370(11) . ?
C4 C5 1.393(11) . ?
C5 C6 1.372(10) . ?
C7 C8 1.494(10) . ?
C8 C9 1.402(10) . ?
C9 C10 1.379(13) . ?
C10 C11 1.396(13) . ?
C11 C12 1.362(11) . ?
C13 O4 1.443(9) . ?
C13 C15 1.509(12) . ?
C13 C14 1.517(13) . ?
C13 C16 1.520(13) . ?
C17 C20 1.38(2) . ?
C17 C19 1.40(2) . ?
C17 C18 1.443(14) . ?
C21 C24 1.513(12) . ?
C21 C23 1.516(12) . ?
C21 C22 1.522(11) . ?
C25 C26 1.517(11) . ?
C25 C28 1.535(11) . ?
C25 C27 1.540(11) . ?
C33 C36 1.511(12) . ?
C33 C35 1.514(11) . ?
C33 C34 1.522(11) . ?
C29 C31 1.511(10) . ?
C29 C30 1.513(11) . ?
C29 C32 1.533(11) . ?
